data_7237615
loop_
_publ_author_name
'Duan, Chong'
'Zhou, Yibin'
'Shan, Guo-Gang'
'Chen, Yuncong'
'Zhao, Weijun'
'Yuan, Dandan'
'Zeng, Lintao'
'Huang, Xiaobo'
'Niu, Guangle'

_publ_section_title
;
 Bright solid-state red-emissive BODIPYs: facile synthesis and their
 high-contrast mechanochromic properties
;
_journal_issue 12
_journal_name_full 'Journal of Materials Chemistry C'
_journal_page_first 3471
_journal_paper_doi 10.1039/C8TC06421K
_journal_volume 7
_journal_year 2019
_chemical_absolute_configuration unk
_chemical_formula_sum 'C22 H25 B F2 N2'
_chemical_formula_weight 366.25
_space_group_crystal_system orthorhombic
_space_group_IT_number 19
_space_group_name_Hall 'P 2ac 2ab'
_space_group_name_H-M_alt 'P 21 21 21'
_atom_sites_solution_hydrogens geom
_audit_creation_method SHELXL-2013
_audit_update_record
;
2018-07-25 deposited with the CCDC.
2019-01-28 downloaded from the CCDC.
;
_cell_angle_alpha 90
_cell_angle_beta 90
_cell_angle_gamma 90
_cell_formula_units_Z 4
_cell_length_a 7.8705(3)
_cell_length_b 13.5120(6)
_cell_length_c 19.4137(10)
_cell_measurement_reflns_used 8330
_cell_measurement_temperature 296(2)
_cell_measurement_theta_max 52.115
_cell_measurement_theta_min 5.167
_cell_volume 2064.57(16)
_computing_cell_refinement 'Bruker SAINT'
_computing_data_collection 'Bruker APEX2'
_computing_data_reduction 'Bruker SAINT'
_computing_molecular_graphics 'Bruker SHELXTL'
_computing_publication_material 'Bruker SHELXTL'
_computing_structure_refinement 'SHELXL-2013 (Sheldrick, 2013)'
_computing_structure_solution 'SHELXS-97 (Sheldrick 2008)'
_diffrn_ambient_temperature 296(2)
_diffrn_measured_fraction_theta_full 0.995
_diffrn_measured_fraction_theta_max 0.995
_diffrn_measurement_device_type 'Bruker APEX-II CCD'
_diffrn_measurement_method '\f and \w scans'
_diffrn_radiation_type MoK\a
_diffrn_radiation_wavelength 0.71073
_diffrn_reflns_av_R_equivalents 0.0408
_diffrn_reflns_av_unetI/netI 0.0312
_diffrn_reflns_Laue_measured_fraction_full 0.995
_diffrn_reflns_Laue_measured_fraction_max 0.995
_diffrn_reflns_limit_h_max 9
_diffrn_reflns_limit_h_min -9
_diffrn_reflns_limit_k_max 15
_diffrn_reflns_limit_k_min -16
_diffrn_reflns_limit_l_max 23
_diffrn_reflns_limit_l_min -23
_diffrn_reflns_number 20361
_diffrn_reflns_point_group_measured_fraction_full 0.996
_diffrn_reflns_point_group_measured_fraction_max 0.996
_diffrn_reflns_theta_full 25.242
_diffrn_reflns_theta_max 26.000
_diffrn_reflns_theta_min 2.584
_exptl_absorpt_coefficient_mu 0.081
_exptl_absorpt_correction_T_max 0.7456
_exptl_absorpt_correction_T_min 0.6716
_exptl_absorpt_correction_type multi-scan
_exptl_absorpt_process_details sadabs
_exptl_crystal_colour red
_exptl_crystal_density_diffrn 1.178
_exptl_crystal_description prismatic
_exptl_crystal_F_000 776
_exptl_crystal_size_max 0.200
_exptl_crystal_size_mid 0.170
_exptl_crystal_size_min 0.110
_refine_diff_density_max 0.127
_refine_diff_density_min -0.103
_refine_diff_density_rms 0.026
_refine_ls_abs_structure_details
; 
 Flack x determined using 1274 quotients [(I+)-(I-)]/[(I+)+(I-)] 
 (Parsons and Flack (2004), Acta Cryst. A60, s61). 
;
_refine_ls_abs_structure_Flack 0.2(3)
_refine_ls_extinction_coef 0.057(5)
_refine_ls_extinction_expression Fc^*^=kFc[1+0.001xFc^2^\l^3^/sin(2\q)]^-1/4^
_refine_ls_extinction_method SHELXL
_refine_ls_goodness_of_fit_ref 1.056
_refine_ls_hydrogen_treatment constr
_refine_ls_matrix_type full
_refine_ls_number_parameters 252
_refine_ls_number_reflns 4056
_refine_ls_number_restraints 0
_refine_ls_restrained_S_all 1.056
_refine_ls_R_factor_all 0.0513
_refine_ls_R_factor_gt 0.0388
_refine_ls_shift/su_max 0.021
_refine_ls_shift/su_mean 0.001
_refine_ls_structure_factor_coef Fsqd
_refine_ls_weighting_details 'w=1/[\s^2^(Fo^2^)+(0.0414P)^2^+0.2838P] where P=(Fo^2^+2Fc^2^)/3'
_refine_ls_weighting_scheme calc
_refine_ls_wR_factor_gt 0.0896
_refine_ls_wR_factor_ref 0.0983
_reflns_Friedel_coverage 0.747
_reflns_Friedel_fraction_full 0.997
_reflns_Friedel_fraction_max 0.997
_reflns_number_gt 3420
_reflns_number_total 4056
_reflns_threshold_expression 'I > 2\s(I)'
_cod_data_source_file c8tc06421k6.cif
_cod_data_source_block mo_d8v17596_0m
_cod_database_code 7237615
_shelx_space_group_comment
; 
The symmetry employed for this shelxl refinement is uniquely defined 
by the following loop, which should always be used as a source of 
symmetry information in preference to the above space-group names. 
They are only intended as comments. 
;
_shelx_estimated_absorpt_t_min 0.984
_shelx_estimated_absorpt_t_max 0.991
_shelxl_version_number 2013-4

loop_
_space_group_symop_operation_xyz
'x, y, z'
'-x+1/2, -y, z+1/2'
'-x, y+1/2, -z+1/2'
'x+1/2, -y+1/2, -z'

loop_
_atom_site_label
_atom_site_type_symbol
_atom_site_fract_x
_atom_site_fract_y
_atom_site_fract_z
_atom_site_U_iso_or_equiv
_atom_site_adp_type
_atom_site_occupancy
_atom_site_site_symmetry_order
_atom_site_calc_flag
_atom_site_refinement_flags_posn
_atom_site_refinement_flags_adp
F1 F 0.2896(2) 0.42221(11) 0.81272(7) 0.0586(5) Uani 1 1 d . .
F2 F 0.06429(19) 0.49385(12) 0.76086(9) 0.0656(5) Uani 1 1 d . .
N1 N 0.3423(3) 0.55250(14) 0.73154(10) 0.0445(5) Uani 1 1 d . .
N2 N 0.2436(3) 0.38757(15) 0.69276(10) 0.0439(5) Uani 1 1 d . .
B1 B 0.2308(4) 0.4636(2) 0.75165(14) 0.0436(6) Uani 1 1 d . .
C1 C 0.4229(3) 0.56484(18) 0.66808(13) 0.0449(6) Uani 1 1 d . .
C2 C 0.4981(4) 0.66091(19) 0.66735(15) 0.0546(7) Uani 1 1 d . .
C3 C 0.4631(4) 0.7021(2) 0.73019(15) 0.0599(7) Uani 1 1 d . .
H3 H 0.4965 0.7648 0.7445 0.072 Uiso 1 1 calc R U
C4 C 0.3689(4) 0.63470(19) 0.76943(14) 0.0511(6) Uani 1 1 d . .
C5 C 0.3068(5) 0.6466(2) 0.84139(14) 0.0646(8) Uani 1 1 d . .
H5A H 0.1918 0.6233 0.8445 0.097 Uiso 1 1 calc R U
H5B H 0.3112 0.7152 0.8541 0.097 Uiso 1 1 calc R U
H5C H 0.3774 0.6089 0.8720 0.097 Uiso 1 1 calc R U
C6 C 0.5946(5) 0.7100(2) 0.61069(17) 0.0787(11) Uani 1 1 d . .
H6A H 0.6287 0.7750 0.6252 0.118 Uiso 1 1 calc R U
H6B H 0.5237 0.7151 0.5706 0.118 Uiso 1 1 calc R U
H6C H 0.6935 0.6715 0.5999 0.118 Uiso 1 1 calc R U
C7 C 0.4234(3) 0.48881(18) 0.61961(12) 0.0416(6) Uani 1 1 d . .
C8 C 0.3359(3) 0.40047(17) 0.63195(12) 0.0422(6) Uani 1 1 d . .
C9 C 0.3147(4) 0.31365(18) 0.59155(13) 0.0494(6) Uani 1 1 d . .
C10 C 0.2110(4) 0.2519(2) 0.62886(14) 0.0559(7) Uani 1 1 d . .
H10 H 0.1752 0.1894 0.6151 0.067 Uiso 1 1 calc R U
C11 C 0.1682(4) 0.29797(19) 0.69065(13) 0.0511(6) Uani 1 1 d . .
C12 C 0.0609(4) 0.2590(2) 0.74753(17) 0.0731(9) Uani 1 1 d . .
H12A H 0.1149 0.2725 0.7909 0.110 Uiso 1 1 calc R U
H12B H 0.0470 0.1889 0.7421 0.110 Uiso 1 1 calc R U
H12C H -0.0483 0.2905 0.7463 0.110 Uiso 1 1 calc R U
C13 C 0.3889(5) 0.2900(2) 0.52209(15) 0.0680(9) Uani 1 1 d . .
H13A H 0.3639 0.2225 0.5104 0.102 Uiso 1 1 calc R U
H13B H 0.5098 0.2993 0.5234 0.102 Uiso 1 1 calc R U
H13C H 0.3404 0.3331 0.4881 0.102 Uiso 1 1 calc R U
C14 C 0.5184(3) 0.50246(17) 0.55387(12) 0.0425(6) Uani 1 1 d . .
C15 C 0.6919(3) 0.47993(18) 0.55043(14) 0.0485(6) Uani 1 1 d . .
C16 C 0.7748(4) 0.4941(2) 0.48856(14) 0.0566(7) Uani 1 1 d . .
H16 H 0.8898 0.4787 0.4860 0.068 Uiso 1 1 calc R U
C17 C 0.6953(4) 0.5299(2) 0.43050(14) 0.0583(7) Uani 1 1 d . .
C18 C 0.5239(4) 0.5526(2) 0.43554(14) 0.0560(7) Uani 1 1 d . .
H18 H 0.4677 0.5773 0.3971 0.067 Uiso 1 1 calc R U
C19 C 0.4340(3) 0.5395(2) 0.49612(13) 0.0484(6) Uani 1 1 d . .
C20 C 0.2479(4) 0.5650(3) 0.49910(16) 0.0756(10) Uani 1 1 d . .
H20A H 0.1865 0.5114 0.5200 0.113 Uiso 1 1 calc R U
H20B H 0.2060 0.5758 0.4533 0.113 Uiso 1 1 calc R U
H20C H 0.2325 0.6239 0.5259 0.113 Uiso 1 1 calc R U
C21 C 0.7872(4) 0.4424(3) 0.61281(16) 0.0704(9) Uani 1 1 d . .
H21A H 0.8954 0.4166 0.5987 0.106 Uiso 1 1 calc R U
H21B H 0.7226 0.3909 0.6346 0.106 Uiso 1 1 calc R U
H21C H 0.8042 0.4958 0.6447 0.106 Uiso 1 1 calc R U
C22 C 0.7896(4) 0.5444(3) 0.36357(17) 0.0859(11) Uani 1 1 d . .
H22A H 0.9097 0.5447 0.3722 0.129 Uiso 1 1 calc R U
H22B H 0.7568 0.6064 0.3433 0.129 Uiso 1 1 calc R U
H22C H 0.7623 0.4914 0.3326 0.129 Uiso 1 1 calc R U

loop_
_atom_site_aniso_label
_atom_site_aniso_U_11
_atom_site_aniso_U_22
_atom_site_aniso_U_33
_atom_site_aniso_U_23
_atom_site_aniso_U_13
_atom_site_aniso_U_12
F1 0.0804(11) 0.0521(9) 0.0433(8) 0.0061(6) -0.0094(8) -0.0015(8)
F2 0.0512(9) 0.0667(10) 0.0789(12) -0.0076(9) 0.0044(8) 0.0056(7)
N1 0.0543(12) 0.0393(11) 0.0400(11) -0.0024(9) -0.0044(10) -0.0008(9)
N2 0.0478(12) 0.0409(11) 0.0431(12) 0.0016(9) -0.0028(10) -0.0052(9)
B1 0.0473(16) 0.0422(14) 0.0414(15) -0.0002(12) -0.0039(12) 0.0024(12)
C1 0.0526(15) 0.0399(13) 0.0422(14) -0.0001(10) -0.0047(12) -0.0041(11)
C2 0.0685(18) 0.0406(13) 0.0547(16) 0.0014(12) -0.0031(14) -0.0067(13)
C3 0.079(2) 0.0396(14) 0.0613(18) -0.0068(13) -0.0075(16) -0.0076(13)
C4 0.0604(16) 0.0446(14) 0.0482(15) -0.0063(12) -0.0105(13) 0.0025(12)
C5 0.084(2) 0.0566(17) 0.0527(17) -0.0142(13) -0.0036(16) 0.0050(16)
C6 0.113(3) 0.0504(17) 0.073(2) 0.0011(15) 0.014(2) -0.0293(18)
C7 0.0446(13) 0.0407(13) 0.0395(13) 0.0026(10) -0.0069(11) 0.0008(10)
C8 0.0463(14) 0.0417(13) 0.0385(13) 0.0012(10) -0.0056(12) -0.0034(10)
C9 0.0580(16) 0.0442(14) 0.0460(14) -0.0045(11) -0.0071(13) -0.0023(12)
C10 0.0657(18) 0.0423(14) 0.0596(17) -0.0044(12) -0.0092(15) -0.0122(13)
C11 0.0549(16) 0.0482(14) 0.0503(15) 0.0030(12) -0.0068(14) -0.0125(12)
C12 0.082(2) 0.0695(19) 0.068(2) 0.0032(16) 0.0027(18) -0.0308(16)
C13 0.089(2) 0.0586(18) 0.0567(18) -0.0155(14) 0.0033(16) -0.0114(16)
C14 0.0456(13) 0.0400(12) 0.0418(13) 0.0000(10) -0.0043(11) -0.0046(10)
C15 0.0467(15) 0.0453(14) 0.0536(15) -0.0002(11) -0.0082(12) -0.0039(11)
C16 0.0407(14) 0.0622(17) 0.0669(18) -0.0005(14) -0.0003(13) -0.0031(12)
C17 0.0536(16) 0.0646(17) 0.0568(17) 0.0021(13) 0.0070(13) -0.0103(14)
C18 0.0536(16) 0.0702(18) 0.0442(15) 0.0112(13) -0.0058(13) -0.0049(14)
C19 0.0438(14) 0.0568(15) 0.0445(15) 0.0049(12) -0.0019(11) -0.0024(12)
C20 0.0497(17) 0.114(3) 0.0635(19) 0.0223(18) -0.0044(14) 0.0128(18)
C21 0.0566(18) 0.081(2) 0.074(2) 0.0111(17) -0.0162(15) 0.0105(16)
C22 0.069(2) 0.117(3) 0.071(2) 0.013(2) 0.0188(18) -0.013(2)

loop_
_atom_type_symbol
_atom_type_description
_atom_type_scat_dispersion_real
_atom_type_scat_dispersion_imag
_atom_type_scat_source
C C 0.0033 0.0016 'International Tables Vol C Tables 4.2.6.8 and 6.1.1.4'
H H 0.0000 0.0000 'International Tables Vol C Tables 4.2.6.8 and 6.1.1.4'
B B 0.0013 0.0007 'International Tables Vol C Tables 4.2.6.8 and 6.1.1.4'
N N 0.0061 0.0033 'International Tables Vol C Tables 4.2.6.8 and 6.1.1.4'
F F 0.0171 0.0103 'International Tables Vol C Tables 4.2.6.8 and 6.1.1.4'

loop_
_geom_angle_atom_site_label_1
_geom_angle_atom_site_label_2
_geom_angle_atom_site_label_3
_geom_angle
C4 N1 C1 108.2(2)
C4 N1 B1 126.4(2)
C1 N1 B1 125.23(19)
C11 N2 C8 108.4(2)
C11 N2 B1 126.3(2)
C8 N2 B1 125.34(19)
F2 B1 F1 108.9(2)
F2 B1 N1 110.0(2)
F1 B1 N1 109.9(2)
F2 B1 N2 110.8(2)
F1 B1 N2 110.1(2)
N1 B1 N2 107.1(2)
C7 C1 N1 120.6(2)
C7 C1 C2 131.6(2)
N1 C1 C2 107.8(2)
C3 C2 C1 106.1(2)
C3 C2 C6 125.4(2)
C1 C2 C6 128.5(3)
C2 C3 C4 109.1(2)
C2 C3 H3 125.4
C4 C3 H3 125.4
N1 C4 C3 108.7(2)
N1 C4 C5 123.4(3)
C3 C4 C5 127.9(2)
C4 C5 H5A 109.5
C4 C5 H5B 109.5
H5A C5 H5B 109.5
C4 C5 H5C 109.5
H5A C5 H5C 109.5
H5B C5 H5C 109.5
C2 C6 H6A 109.5
C2 C6 H6B 109.5
H6A C6 H6B 109.5
C2 C6 H6C 109.5
H6A C6 H6C 109.5
H6B C6 H6C 109.5
C1 C7 C8 120.8(2)
C1 C7 C14 119.2(2)
C8 C7 C14 120.0(2)
N2 C8 C7 120.5(2)
N2 C8 C9 107.6(2)
C7 C8 C9 131.9(2)
C10 C9 C8 106.3(2)
C10 C9 C13 125.1(2)
C8 C9 C13 128.7(2)
C9 C10 C11 109.1(2)
C9 C10 H10 125.5
C11 C10 H10 125.5
N2 C11 C10 108.7(2)
N2 C11 C12 123.1(2)
C10 C11 C12 128.3(3)
C11 C12 H12A 109.5
C11 C12 H12B 109.5
H12A C12 H12B 109.5
C11 C12 H12C 109.5
H12A C12 H12C 109.5
H12B C12 H12C 109.5
C9 C13 H13A 109.5
C9 C13 H13B 109.5
H13A C13 H13B 109.5
C9 C13 H13C 109.5
H13A C13 H13C 109.5
H13B C13 H13C 109.5
C19 C14 C15 120.3(2)
C19 C14 C7 119.5(2)
C15 C14 C7 120.2(2)
C16 C15 C14 118.2(2)
C16 C15 C21 120.6(2)
C14 C15 C21 121.2(2)
C17 C16 C15 123.1(3)
C17 C16 H16 118.4
C15 C16 H16 118.4
C16 C17 C18 117.5(3)
C16 C17 C22 121.8(3)
C18 C17 C22 120.7(3)
C19 C18 C17 122.0(3)
C19 C18 H18 119.0
C17 C18 H18 119.0
C18 C19 C14 119.0(2)
C18 C19 C20 120.1(3)
C14 C19 C20 121.0(2)
C19 C20 H20A 109.5
C19 C20 H20B 109.5
H20A C20 H20B 109.5
C19 C20 H20C 109.5
H20A C20 H20C 109.5
H20B C20 H20C 109.5
C15 C21 H21A 109.5
C15 C21 H21B 109.5
H21A C21 H21B 109.5
C15 C21 H21C 109.5
H21A C21 H21C 109.5
H21B C21 H21C 109.5
C17 C22 H22A 109.5
C17 C22 H22B 109.5
H22A C22 H22B 109.5
C17 C22 H22C 109.5
H22A C22 H22C 109.5
H22B C22 H22C 109.5

loop_
_geom_bond_atom_site_label_1
_geom_bond_atom_site_label_2
_geom_bond_distance
F1 B1 1.390(3)
F2 B1 1.384(3)
N1 C4 1.349(3)
N1 C1 1.396(3)
N1 B1 1.538(3)
N2 C11 1.349(3)
N2 C8 1.397(3)
N2 B1 1.540(3)
C1 C7 1.393(3)
C1 C2 1.426(4)
C2 C3 1.369(4)
C2 C6 1.493(4)
C3 C4 1.399(4)
C3 H3 0.9300
C4 C5 1.489(4)
C5 H5A 0.9600
C5 H5B 0.9600
C5 H5C 0.9600
C6 H6A 0.9600
C6 H6B 0.9600
C6 H6C 0.9600
C7 C8 1.399(3)
C7 C14 1.491(3)
C8 C9 1.421(3)
C9 C10 1.373(4)
C9 C13 1.504(4)
C10 C11 1.393(4)
C10 H10 0.9300
C11 C12 1.486(4)
C12 H12A 0.9600
C12 H12B 0.9600
C12 H12C 0.9600
C13 H13A 0.9600
C13 H13B 0.9600
C13 H13C 0.9600
C14 C19 1.396(3)
C14 C15 1.400(4)
C15 C16 1.380(4)
C15 C21 1.512(4)
C16 C17 1.377(4)
C16 H16 0.9300
C17 C18 1.387(4)
C17 C22 1.509(4)
C18 C19 1.384(4)
C18 H18 0.9300
C19 C20 1.505(4)
C20 H20A 0.9600
C20 H20B 0.9600
C20 H20C 0.9600
C21 H21A 0.9600
C21 H21B 0.9600
C21 H21C 0.9600
C22 H22A 0.9600
C22 H22B 0.9600
C22 H22C 0.9600

loop_
_geom_hbond_atom_site_label_D
_geom_hbond_atom_site_label_H
_geom_hbond_atom_site_label_A
_geom_hbond_distance_DH
_geom_hbond_distance_HA
_geom_hbond_distance_DA
_geom_hbond_angle_DHA
C12 H12A F1 0.96 2.48 3.115(3) 123.3
C5 H5A F2 0.96 2.59 3.217(4) 123.2
C5 H5A F2 0.96 2.59 3.217(4) 123.2
C12 H12A F1 0.96 2.48 3.115(3) 123.3

loop_
_geom_torsion_atom_site_label_1
_geom_torsion_atom_site_label_2
_geom_torsion_atom_site_label_3
_geom_torsion_atom_site_label_4
_geom_torsion
C4 N1 B1 F2 60.7(3)
C1 N1 B1 F2 -114.0(3)
C4 N1 B1 F1 -59.2(3)
C1 N1 B1 F1 126.1(2)
C4 N1 B1 N2 -178.8(2)
C1 N1 B1 N2 6.6(3)
C11 N2 B1 F2 -61.6(3)
C8 N2 B1 F2 118.1(3)
C11 N2 B1 F1 58.9(3)
C8 N2 B1 F1 -121.4(2)
C11 N2 B1 N1 178.4(2)
C8 N2 B1 N1 -1.9(3)
C4 N1 C1 C7 176.8(2)
B1 N1 C1 C7 -7.7(4)
C4 N1 C1 C2 -1.6(3)
B1 N1 C1 C2 173.9(2)
C7 C1 C2 C3 -177.2(3)
N1 C1 C2 C3 1.0(3)
C7 C1 C2 C6 3.4(5)
N1 C1 C2 C6 -178.4(3)
C1 C2 C3 C4 -0.1(3)
C6 C2 C3 C4 179.4(3)
C1 N1 C4 C3 1.6(3)
B1 N1 C4 C3 -173.9(2)
C1 N1 C4 C5 -177.6(2)
B1 N1 C4 C5 6.9(4)
C2 C3 C4 N1 -0.9(3)
C2 C3 C4 C5 178.2(3)
N1 C1 C7 C8 3.3(4)
C2 C1 C7 C8 -178.7(3)
N1 C1 C7 C14 -176.8(2)
C2 C1 C7 C14 1.2(4)
C11 N2 C8 C7 178.1(2)
B1 N2 C8 C7 -1.6(4)
C11 N2 C8 C9 -0.2(3)
B1 N2 C8 C9 -180.0(2)
C1 C7 C8 N2 1.2(4)
C14 C7 C8 N2 -178.7(2)
C1 C7 C8 C9 179.1(3)
C14 C7 C8 C9 -0.8(4)
N2 C8 C9 C10 0.1(3)
C7 C8 C9 C10 -178.0(3)
N2 C8 C9 C13 -179.4(3)
C7 C8 C9 C13 2.5(5)
C8 C9 C10 C11 0.0(3)
C13 C9 C10 C11 179.5(3)
C8 N2 C11 C10 0.2(3)
B1 N2 C11 C10 180.0(2)
C8 N2 C11 C12 179.2(3)
B1 N2 C11 C12 -1.0(4)
C9 C10 C11 N2 -0.2(3)
C9 C10 C11 C12 -179.1(3)
C1 C7 C14 C19 -92.8(3)
C8 C7 C14 C19 87.2(3)
C1 C7 C14 C15 86.1(3)
C8 C7 C14 C15 -93.9(3)
C19 C14 C15 C16 -0.9(4)
C7 C14 C15 C16 -179.8(2)
C19 C14 C15 C21 178.3(3)
C7 C14 C15 C21 -0.6(4)
C14 C15 C16 C17 0.5(4)
C21 C15 C16 C17 -178.7(3)
C15 C16 C17 C18 0.1(4)
C15 C16 C17 C22 -179.9(3)
C16 C17 C18 C19 -0.4(5)
C22 C17 C18 C19 179.6(3)
C17 C18 C19 C14 0.1(4)
C17 C18 C19 C20 -179.9(3)
C15 C14 C19 C18 0.6(4)
C7 C14 C19 C18 179.5(2)
C15 C14 C19 C20 -179.4(3)
C7 C14 C19 C20 -0.5(4)
